data_7205376
loop_
_publ_author_name
'Karmakar, Anirban'
'Goldberg, Israel'

_publ_section_title
;
 Coordination polymers of flexible tetracarboxylic acids with metal
 ions. I. Synthesis of CH2- and (CH2)2-spaced bis(oxy)isophthalic acid
 ligands, and structural characterization of their polymeric adducts
 with lanthanoid ions
;
_journal_issue 1
_journal_name_full CrystEngComm
_journal_page_first 339
_journal_paper_doi 10.1039/c0ce00474j
_journal_volume 13
_journal_year 2011
_chemical_formula_moiety 'C18 H14 O10, H2 O'
_chemical_formula_sum 'C18 H16 O11'
_chemical_formula_weight 408.31
_chemical_name_systematic
;
?
;
_space_group_IT_number 2
_symmetry_cell_setting triclinic
_symmetry_space_group_name_Hall '-P 1'
_symmetry_space_group_name_H-M 'P -1'
_atom_sites_solution_hydrogens geom
_atom_sites_solution_primary direct
_atom_sites_solution_secondary difmap
_audit_creation_method SHELXL-97
_cell_angle_alpha 79.1115(11)
_cell_angle_beta 76.3526(10)
_cell_angle_gamma 62.5022(10)
_cell_formula_units_Z 2
_cell_length_a 7.9466(2)
_cell_length_b 8.6064(2)
_cell_length_c 14.9515(4)
_cell_measurement_reflns_used 3116
_cell_measurement_temperature 110(2)
_cell_measurement_theta_max 27.91
_cell_measurement_theta_min 2.82
_cell_volume 877.63(4)
_computing_cell_refinement Denzo
_computing_data_collection 'Collect, Nonius B.V.'
_computing_data_reduction 'Denzo & Scalepack'
_computing_structure_refinement 'SHELXL-97 (Sheldrick, 1997)'
_computing_structure_solution SIR-97
_diffrn_ambient_temperature 110(2)
_diffrn_detector_area_resol_mean 12.8
_diffrn_measured_fraction_theta_full 0.986
_diffrn_measured_fraction_theta_max 0.986
_diffrn_measurement_device_type 'Nonius KappaCCD'
_diffrn_measurement_method '1 deg. \f & \w scans'
_diffrn_radiation_monochromator graphite
_diffrn_radiation_source 'fine-focus sealed tube'
_diffrn_radiation_type MoK\a
_diffrn_radiation_wavelength 0.71073
_diffrn_reflns_av_R_equivalents 0.0380
_diffrn_reflns_av_sigmaI/netI 0.0576
_diffrn_reflns_limit_h_max 10
_diffrn_reflns_limit_h_min 0
_diffrn_reflns_limit_k_max 11
_diffrn_reflns_limit_k_min -9
_diffrn_reflns_limit_l_max 19
_diffrn_reflns_limit_l_min -18
_diffrn_reflns_number 9750
_diffrn_reflns_theta_full 27.91
_diffrn_reflns_theta_max 27.91
_diffrn_reflns_theta_min 2.82
_diffrn_standards_number 0
_exptl_absorpt_coefficient_mu 0.131
_exptl_absorpt_correction_type none
_exptl_crystal_colour colorless
_exptl_crystal_density_diffrn 1.545
_exptl_crystal_density_method 'not measured'
_exptl_crystal_description plate
_exptl_crystal_F_000 424
_exptl_crystal_size_max 0.35
_exptl_crystal_size_mid 0.30
_exptl_crystal_size_min 0.10
_refine_diff_density_max 0.295
_refine_diff_density_min -0.346
_refine_diff_density_rms 0.067
_refine_ls_extinction_method none
_refine_ls_goodness_of_fit_ref 0.994
_refine_ls_hydrogen_treatment constr
_refine_ls_matrix_type full
_refine_ls_number_parameters 263
_refine_ls_number_reflns 4145
_refine_ls_number_restraints 0
_refine_ls_restrained_S_all 0.994
_refine_ls_R_factor_all 0.0841
_refine_ls_R_factor_gt 0.0519
_refine_ls_shift/su_max 0.000
_refine_ls_shift/su_mean 0.000
_refine_ls_structure_factor_coef Fsqd
_refine_ls_weighting_details 'calc w=1/[\s^2^(Fo^2^)+(0.0870P)^2^+0.0000P] where P=(Fo^2^+2Fc^2^)/3'
_refine_ls_weighting_scheme calc
_refine_ls_wR_factor_gt 0.1250
_refine_ls_wR_factor_ref 0.1418
_reflns_number_gt 2855
_reflns_number_total 4145
_reflns_threshold_expression >2sigma(I)
_cod_data_source_file C0CE00474J.TXT
_cod_data_source_block 2
_cod_database_code 7205376

loop_
_symmetry_equiv_pos_as_xyz
'x, y, z'
'-x, -y, -z'

loop_
_atom_site_label
_atom_site_type_symbol
_atom_site_fract_x
_atom_site_fract_y
_atom_site_fract_z
_atom_site_U_iso_or_equiv
_atom_site_adp_type
_atom_site_occupancy
_atom_site_symmetry_multiplicity
_atom_site_calc_flag
_atom_site_refinement_flags
_atom_site_disorder_assembly
_atom_site_disorder_group
O1 O 0.8056(2) 1.00113(16) -0.26761(9) 0.0253(3) Uani 1 1 d . . .
H1 H 0.7895 0.9688 -0.3186 0.030 Uiso 1 1 d R . .
O2 O 0.7198(2) 0.79774(15) -0.18479(9) 0.0255(3) Uani 1 1 d . . .
C3 C 0.7599(3) 0.9198(2) -0.18847(13) 0.0204(4) Uani 1 1 d . . .
C4 C 0.7580(3) 0.9956(2) -0.10629(12) 0.0201(4) Uani 1 1 d . . .
C5 C 0.7569(3) 1.1609(2) -0.11838(13) 0.0205(4) Uani 1 1 d . . .
H5 H 0.7587 1.2232 -0.1780 0.025 Uiso 1 1 calc R . .
C6 C 0.7531(3) 1.2325(2) -0.04195(13) 0.0213(4) Uani 1 1 d . . .
C7 C 0.7507(3) 1.4094(2) -0.05317(13) 0.0249(4) Uani 1 1 d . . .
O8 O 0.7423(3) 1.48350(18) -0.13827(10) 0.0427(4) Uani 1 1 d . . .
H8 H 0.7205 1.6004 -0.1399 0.051 Uiso 1 1 d R . .
O9 O 0.7548(2) 1.47933(17) 0.00874(10) 0.0373(4) Uani 1 1 d . . .
C10 C 0.7508(3) 1.1417(2) 0.04598(13) 0.0214(4) Uani 1 1 d . . .
H10 H 0.7513 1.1907 0.0977 0.026 Uiso 1 1 calc R . .
C11 C 0.7478(3) 0.9791(2) 0.05691(12) 0.0199(4) Uani 1 1 d . . .
C12 C 0.7509(3) 0.9054(2) -0.01951(12) 0.0202(4) Uani 1 1 d . . .
H12 H 0.7481 0.7945 -0.0119 0.024 Uiso 1 1 calc R . .
O13 O 0.7406(2) 0.88085(15) 0.14023(8) 0.0237(3) Uani 1 1 d . . .
C14 C 0.7264(3) 0.9575(2) 0.22116(12) 0.0212(4) Uani 1 1 d . . .
H14A H 0.6283 1.0816 0.2196 0.025 Uiso 1 1 calc R . .
H14B H 0.8516 0.9544 0.2230 0.025 Uiso 1 1 calc R . .
C15 C 0.6709(3) 0.8538(2) 0.30453(12) 0.0203(4) Uani 1 1 d . . .
H15A H 0.6382 0.9153 0.3603 0.024 Uiso 1 1 calc R . .
H15B H 0.5563 0.8420 0.2980 0.024 Uiso 1 1 calc R . .
O16 O 0.82889(18) 0.68280(15) 0.31397(9) 0.0216(3) Uani 1 1 d . . .
C17 C 0.8125(3) 0.5813(2) 0.39481(12) 0.0177(4) Uani 1 1 d . . .
C18 C 0.9634(3) 0.4122(2) 0.40094(12) 0.0181(4) Uani 1 1 d . . .
H18 H 1.0666 0.3737 0.3505 0.022 Uiso 1 1 calc R . .
C19 C 0.9616(3) 0.3006(2) 0.48123(12) 0.0176(4) Uani 1 1 d . . .
C20 C 1.1246(3) 0.1218(2) 0.48804(12) 0.0182(4) Uani 1 1 d . . .
O21 O 1.11332(18) 0.03767(15) 0.57063(9) 0.0235(3) Uani 1 1 d . . .
H21 H 1.2139 -0.0796 0.5743 0.028 Uiso 1 1 d R . .
O22 O 1.25514(18) 0.05895(15) 0.42382(9) 0.0232(3) Uani 1 1 d . . .
C23 C 0.8103(3) 0.3551(2) 0.55593(12) 0.0181(4) Uani 1 1 d . . .
H23 H 0.8099 0.2786 0.6108 0.022 Uiso 1 1 calc R . .
C24 C 0.6606(2) 0.5230(2) 0.54860(12) 0.0170(4) Uani 1 1 d . . .
C25 C 0.4972(3) 0.5843(2) 0.62668(12) 0.0186(4) Uani 1 1 d . . .
O26 O 0.50406(19) 0.46336(15) 0.69605(8) 0.0234(3) Uani 1 1 d . . .
H26 H 0.3808 0.5065 0.7376 0.057(8) Uiso 1 1 d R . .
O27 O 0.36741(19) 0.73411(15) 0.62642(9) 0.0254(3) Uani 1 1 d . . .
C28 C 0.6605(3) 0.6361(2) 0.46843(12) 0.0189(4) Uani 1 1 d . . .
H28 H 0.5569 0.7503 0.4641 0.023 Uiso 1 1 calc R . .
O29 O 0.8110(2) 0.46336(18) 0.18421(9) 0.0327(4) Uani 1 1 d . . .
H29A H 0.8207 0.5618 0.1844 0.049 Uiso 1 1 d R . .
H29B H 0.7999 0.4745 0.1269 0.049 Uiso 1 1 d R . .

loop_
_atom_site_aniso_label
_atom_site_aniso_U_11
_atom_site_aniso_U_22
_atom_site_aniso_U_33
_atom_site_aniso_U_23
_atom_site_aniso_U_13
_atom_site_aniso_U_12
O1 0.0392(9) 0.0240(6) 0.0169(7) 0.0001(5) -0.0041(6) -0.0183(6)
O2 0.0365(8) 0.0181(6) 0.0267(7) 0.0010(5) -0.0090(6) -0.0154(6)
C3 0.0217(10) 0.0151(8) 0.0222(10) 0.0011(7) -0.0055(8) -0.0065(7)
C4 0.0212(10) 0.0171(8) 0.0212(10) -0.0019(7) -0.0042(8) -0.0074(7)
C5 0.0233(10) 0.0182(8) 0.0194(9) 0.0031(7) -0.0053(8) -0.0097(7)
C6 0.0252(10) 0.0161(8) 0.0227(10) 0.0010(7) -0.0048(8) -0.0098(7)
C7 0.0357(12) 0.0199(8) 0.0212(10) 0.0014(7) -0.0062(8) -0.0144(8)
O8 0.0916(14) 0.0264(7) 0.0239(8) 0.0070(6) -0.0173(8) -0.0373(8)
O9 0.0705(12) 0.0257(7) 0.0260(8) -0.0016(6) -0.0120(8) -0.0281(8)
C10 0.0263(10) 0.0180(8) 0.0218(10) -0.0020(7) -0.0067(8) -0.0099(7)
C11 0.0222(10) 0.0161(8) 0.0190(9) 0.0019(7) -0.0044(8) -0.0073(7)
C12 0.0238(10) 0.0142(8) 0.0225(10) 0.0009(7) -0.0040(8) -0.0091(7)
O13 0.0375(8) 0.0175(6) 0.0169(7) 0.0017(5) -0.0065(6) -0.0130(6)
C14 0.0270(10) 0.0188(8) 0.0188(9) -0.0002(7) -0.0068(8) -0.0102(7)
C15 0.0204(10) 0.0153(8) 0.0211(9) 0.0007(7) -0.0060(8) -0.0042(7)
O16 0.0235(7) 0.0175(6) 0.0185(7) 0.0036(5) -0.0040(5) -0.0062(5)
C17 0.0215(9) 0.0165(8) 0.0166(9) 0.0015(7) -0.0060(7) -0.0094(7)
C18 0.0189(9) 0.0181(8) 0.0184(9) -0.0018(7) -0.0048(7) -0.0081(7)
C19 0.0198(9) 0.0151(8) 0.0194(9) -0.0014(7) -0.0062(7) -0.0077(7)
C20 0.0219(10) 0.0166(8) 0.0191(9) -0.0016(7) -0.0071(8) -0.0091(7)
O21 0.0243(7) 0.0152(6) 0.0216(7) 0.0016(5) -0.0052(6) -0.0015(5)
O22 0.0230(7) 0.0202(6) 0.0214(7) -0.0034(5) -0.0034(6) -0.0050(5)
C23 0.0213(9) 0.0162(8) 0.0174(9) -0.0006(7) -0.0048(7) -0.0083(7)
C24 0.0199(9) 0.0176(8) 0.0158(9) -0.0018(7) -0.0047(7) -0.0092(7)
C25 0.0215(9) 0.0159(8) 0.0180(9) 0.0003(7) -0.0068(7) -0.0070(7)
O26 0.0247(7) 0.0192(6) 0.0189(7) 0.0027(5) -0.0022(6) -0.0059(5)
O27 0.0248(7) 0.0166(6) 0.0249(7) 0.0006(5) -0.0037(6) -0.0019(5)
C28 0.0197(9) 0.0146(7) 0.0223(9) -0.0015(7) -0.0070(8) -0.0059(7)
O29 0.0346(9) 0.0394(8) 0.0225(7) -0.0051(6) -0.0016(6) -0.0156(7)

loop_
_atom_type_symbol
_atom_type_description
_atom_type_scat_dispersion_real
_atom_type_scat_dispersion_imag
_atom_type_scat_source
C C 0.0033 0.0016 'International Tables Vol C Tables 4.2.6.8 and 6.1.1.4'
H H 0.0000 0.0000 'International Tables Vol C Tables 4.2.6.8 and 6.1.1.4'
O O 0.0106 0.0060 'International Tables Vol C Tables 4.2.6.8 and 6.1.1.4'

loop_
_geom_angle_atom_site_label_1
_geom_angle_atom_site_label_2
_geom_angle_atom_site_label_3
_geom_angle
_geom_angle_site_symmetry_1
_geom_angle_site_symmetry_3
_geom_angle_publ_flag
C3 O1 H1 114.8 . . ?
O2 C3 O1 122.27(16) . . ?
O2 C3 C4 124.57(17) . . ?
O1 C3 C4 113.14(14) . . ?
C12 C4 C5 121.08(15) . . ?
C12 C4 C3 120.17(14) . . ?
C5 C4 C3 118.71(16) . . ?
C6 C5 C4 118.86(16) . . ?
C6 C5 H5 120.6 . . ?
C4 C5 H5 120.6 . . ?
C5 C6 C10 120.98(15) . . ?
C5 C6 C7 119.77(16) . . ?
C10 C6 C7 119.25(15) . . ?
O9 C7 O8 122.90(16) . . ?
O9 C7 C6 124.42(17) . . ?
O8 C7 C6 112.68(15) . . ?
C7 O8 H8 109.5 . . ?
C11 C10 C6 119.29(15) . . ?
C11 C10 H10 120.4 . . ?
C6 C10 H10 120.4 . . ?
O13 C11 C10 124.17(15) . . ?
O13 C11 C12 115.47(14) . . ?
C10 C11 C12 120.36(16) . . ?
C4 C12 C11 119.39(15) . . ?
C4 C12 H12 120.3 . . ?
C11 C12 H12 120.3 . . ?
C11 O13 C14 116.88(12) . . ?
O13 C14 C15 108.24(13) . . ?
O13 C14 H14A 110.0 . . ?
C15 C14 H14A 110.0 . . ?
O13 C14 H14B 110.0 . . ?
C15 C14 H14B 110.0 . . ?
H14A C14 H14B 108.4 . . ?
O16 C15 C14 109.11(15) . . ?
O16 C15 H15A 109.9 . . ?
C14 C15 H15A 109.9 . . ?
O16 C15 H15B 109.9 . . ?
C14 C15 H15B 109.9 . . ?
H15A C15 H15B 108.3 . . ?
C17 O16 C15 116.25(14) . . ?
O16 C17 C28 124.66(15) . . ?
O16 C17 C18 115.43(16) . . ?
C28 C17 C18 119.91(16) . . ?
C19 C18 C17 119.64(16) . . ?
C19 C18 H18 120.2 . . ?
C17 C18 H18 120.2 . . ?
C18 C19 C23 120.85(15) . . ?
C18 C19 C20 119.39(16) . . ?
C23 C19 C20 119.76(16) . . ?
O22 C20 O21 123.29(15) . . ?
O22 C20 C19 123.95(16) . . ?
O21 C20 C19 112.76(15) . . ?
C20 O21 H21 113.0 . . ?
C24 C23 C19 118.89(16) . . ?
C24 C23 H23 120.6 . . ?
C19 C23 H23 120.6 . . ?
C23 C24 C28 120.84(16) . . ?
C23 C24 C25 120.13(15) . . ?
C28 C24 C25 119.03(14) . . ?
O27 C25 O26 122.87(17) . . ?
O27 C25 C24 123.03(16) . . ?
O26 C25 C24 114.11(14) . . ?
C25 O26 H26 108.3 . . ?
C17 C28 C24 119.87(15) . . ?
C17 C28 H28 120.1 . . ?
C24 C28 H28 120.1 . . ?
H29A O29 H29B 98.4 . . ?

loop_
_geom_bond_atom_site_label_1
_geom_bond_atom_site_label_2
_geom_bond_distance
_geom_bond_site_symmetry_2
_geom_bond_publ_flag
O1 C3 1.319(2) . ?
O1 H1 0.9131 . ?
O2 C3 1.220(2) . ?
C3 C4 1.490(2) . ?
C4 C12 1.384(2) . ?
C4 C5 1.396(2) . ?
C5 C6 1.386(2) . ?
C5 H5 0.9500 . ?
C6 C10 1.398(2) . ?
C6 C7 1.491(2) . ?
C7 O9 1.210(2) . ?
C7 O8 1.313(2) . ?
O8 H8 0.9350 . ?
C10 C11 1.388(2) . ?
C10 H10 0.9500 . ?
C11 O13 1.372(2) . ?
C11 C12 1.398(2) . ?
C12 H12 0.9500 . ?
O13 C14 1.442(2) . ?
C14 C15 1.493(3) . ?
C14 H14A 0.9900 . ?
C14 H14B 0.9900 . ?
C15 O16 1.4357(19) . ?
C15 H15A 0.9900 . ?
C15 H15B 0.9900 . ?
O16 C17 1.368(2) . ?
C17 C28 1.391(3) . ?
C17 C18 1.398(2) . ?
C18 C19 1.390(2) . ?
C18 H18 0.9500 . ?
C19 C23 1.399(3) . ?
C19 C20 1.489(2) . ?
C20 O22 1.224(2) . ?
C20 O21 1.314(2) . ?
O21 H21 0.9570 . ?
C23 C24 1.389(2) . ?
C23 H23 0.9500 . ?
C24 C28 1.394(2) . ?
C24 C25 1.487(3) . ?
C25 O27 1.224(2) . ?
C25 O26 1.315(2) . ?
O26 H26 0.9733 . ?
C28 H28 0.9500 . ?
O29 H29A 0.8857 . ?
O29 H29B 0.8650 . ?

loop_
_geom_hbond_atom_site_label_D
_geom_hbond_atom_site_label_H
_geom_hbond_atom_site_label_A
_geom_hbond_distance_DH
_geom_hbond_distance_HA
_geom_hbond_distance_DA
_geom_hbond_angle_DHA
_geom_hbond_site_symmetry_A
O1 H1 O22 0.91 1.77 2.678(2) 171 2_765
O8 H8 O2 0.93 1.70 2.595(2) 158 1_565
O21 H21 O27 0.96 1.68 2.588(2) 156 1_645
O26 H26 O29 0.97 1.63 2.593(2) 168 2_666
O29 H29A O16 0.89 2.39 3.019(2) 128 .
O29 H29A O13 0.89 2.51 3.328(2) 155 .
O29 H29B O9 0.86 1.87 2.732(2) 172 1_545

loop_
_cod_related_entry_id
_cod_related_entry_database
_cod_related_entry_code
1 ChemSpider 30653729
